data_7129123
loop_
_publ_author_name
'Feuerstein, Wolfram'
'Varava, Paul'
'Fadaei-Tirani, Farzaneh'
'Scopelliti, Rosario'
'Severin, Kay'

_publ_section_title
;
 Synthesis, structural characterization, and coordination chemistry of
 imidazole-based alkylidene ketenes.
;
_journal_issue 87
_journal_name_full 'Chemical communications (Cambridge, England)'
_journal_page_first 11509
_journal_page_last 11512
_journal_paper_doi 10.1039/d1cc05161j
_journal_volume 57
_journal_year 2021
_chemical_formula_moiety 'C58 H72 N4 O2'
_chemical_formula_sum 'C58 H72 N4 O2'
_chemical_formula_weight 857.19
_space_group_crystal_system monoclinic
_space_group_IT_number 15
_space_group_name_Hall '-I 2ya'
_space_group_name_H-M_alt 'I 1 2/a 1'
_atom_sites_solution_hydrogens geom
_atom_sites_solution_primary dual
_atom_sites_solution_secondary difmap
_audit_creation_date 2021-07-02
_audit_creation_method
;
Olex2 1.3
(compiled 2020.11.12 svn.r5f609507 for OlexSys, GUI svn.r6272)
;
_audit_update_record
;
2021-07-06 deposited with the CCDC.	2021-10-11 downloaded from the CCDC.
;
_cell_angle_alpha 90
_cell_angle_beta 99.9129(10)
_cell_angle_gamma 90
_cell_formula_units_Z 8
_cell_length_a 21.7877(2)
_cell_length_b 12.66021(12)
_cell_length_c 37.7430(4)
_cell_measurement_reflns_used 19442
_cell_measurement_temperature 140.00(10)
_cell_measurement_theta_max 75.8640
_cell_measurement_theta_min 3.6570
_cell_volume 10255.48(18)
_computing_cell_refinement 'CrysAlisPro 1.171.41.105a (Rigaku OD, 2021)'
_computing_data_collection 'CrysAlisPro 1.171.41.105a (Rigaku OD, 2021)'
_computing_data_reduction 'CrysAlisPro 1.171.41.105a (Rigaku OD, 2021)'
_computing_molecular_graphics 'Olex2 1.3 (Dolomanov et al., 2009)'
_computing_publication_material 'Olex2 1.3 (Dolomanov et al., 2009)'
_computing_structure_refinement 'ShelXL 2018/3 (Sheldrick, 2015)'
_computing_structure_solution 'ShelXT 2018/2 (Sheldrick, 2015)'
_diffrn_ambient_environment N~2~
_diffrn_ambient_temperature 140.00(10)
_diffrn_detector 'CCD plate'
_diffrn_detector_area_resol_mean 5.2817
_diffrn_detector_type AtlasS2
_diffrn_measured_fraction_theta_full 1.000
_diffrn_measured_fraction_theta_max 0.994
_diffrn_measurement_details
;
List of Runs (angles in degrees, time in seconds):

  # Type    Start    End  Width  t~exp~   \w     \q     \k     \f   Frames
#--------------------------------------------------------------------------
  1  \w    -63.00  33.00   1.00    1.00    --  -41.04  29.00  50.00   96
  2  \w   -118.00 -28.00   1.00    1.00    --  -41.04 -29.00-110.00   90
  3  \w     87.00 117.00   1.00    1.00    --   41.04  29.00  50.00   30
  4  \w     41.00  89.00   1.00    1.00    --  112.00 -29.00-110.00   48
  5  \w     92.00 122.00   1.00    1.00    --  112.00 -29.00-110.00   30
  6  \w    114.00 178.00   1.00    1.00    --  112.00  29.00  50.00   64
  7  \w    -58.00  -9.00   1.00    1.00    --  -41.04 125.00  60.00   49
  8  \w    -20.00  70.00   1.00    1.00    --   41.04 -77.00-180.00   90
  9  \w     56.00  96.00   1.00    1.00    --   41.04-125.00 -90.00   40
 10  \w     -8.00  17.00   1.00    1.00    --   41.04 -29.00-110.00   25
 11  \w     30.00  85.00   1.00    1.00    --   41.04-125.00  90.00   55
 12  \w     29.00  74.00   1.00    1.00    --  112.00 -94.00-120.00   45
 13  \w     90.00 124.00   1.00    1.00    --  112.00  45.00 -90.00   34
 14  \w     41.00 141.00   1.00    1.00    --  112.00 -61.00   0.00  100
 15  \w    137.00 163.00   1.00    1.00    --  112.00 111.00-180.00   26
 16  \w     62.00 138.00   1.00    1.00    --  112.00 178.00-120.00   76
 17  \w    142.00 178.00   1.00    1.00    --  112.00  30.00 150.00   36
 18  \w    127.00 171.00   1.00    1.00    --  112.00  45.00  90.00   44
 19  \w    105.00 147.00   1.00    1.00    --  112.00 111.00 -30.00   42
 20  \w     48.00 141.00   1.00    1.00    --  112.00 -61.00 -90.00   93
 21  \w     70.00 106.00   1.00    1.00    --  112.00 -94.00 -60.00   36
 22  \w     46.00  71.00   1.00    1.00    --  112.00-111.00  60.00   25
 23  \w     36.00  73.00   1.00    1.00    --  112.00 -94.00-150.00   37
 24  \w     84.00 109.00   1.00    1.00    --  112.00-111.00 120.00   25
 25  \w     76.00 109.00   1.00    1.00    --  112.00-111.00  60.00   33
 26  \w    104.00 130.00   1.00    1.00    --  112.00 111.00-180.00   26
 27  \w     81.00 109.00   1.00    1.00    --  112.00-111.00-150.00   28
 28  \w     85.00 129.00   1.00    1.00    --  112.00  30.00 150.00   44
 29  \w    150.00 178.00   1.00    1.00    --  112.00  15.00 120.00   28
 30  \w     45.00 149.00   1.00    1.00    --  112.00 -15.00  90.00  104
 31  \w     59.00 109.00   1.00    1.00    --  112.00-111.00   0.00   50
 32  \w     73.00 109.00   1.00    1.00    --  112.00-111.00 150.00   36
 33  \w     66.00 109.00   1.00    1.00    --  112.00-111.00 -90.00   43
 34  \w     82.00 107.00   1.00    1.00    --  112.00-111.00  90.00   25
 35  \w     59.00 129.00   1.00    1.00    --  112.00  15.00 120.00   70
 36  \w     36.00 102.00   1.00    1.00    --  112.00-111.00 -60.00   66
 37  \w     49.00  75.00   1.00    1.00    --  112.00-111.00-150.00   26
 38  \w     40.00  65.00   1.00    1.00    --  112.00-111.00 120.00   25
 39  \w     76.00 107.00   1.00    1.00    --  112.00-111.00-120.00   31
 40  \w     59.00 107.00   1.00    1.00    --  112.00-111.00  30.00   48
 41  \w     37.00  63.00   1.00    1.00    --  112.00 -94.00 -60.00   26
 42  \w     31.00  56.00   1.00    1.00    --  112.00 -94.00  90.00   25
 43  \w     48.00  84.00   1.00    1.00    --  112.00 -94.00-180.00   36
;
_diffrn_measurement_device 'four-circle diffractometer'
_diffrn_measurement_device_type 'SuperNova, Dual, Cu at home/near, AtlasS2'
_diffrn_measurement_method '\w scans'
_diffrn_orient_matrix_type 'CrysAlisPro convention (1999,Acta A55,543-557)'
_diffrn_orient_matrix_UB_11 0.0708032000
_diffrn_orient_matrix_UB_12 0.0065231000
_diffrn_orient_matrix_UB_13 0.0133844000
_diffrn_orient_matrix_UB_21 0.0061543000
_diffrn_orient_matrix_UB_22 -0.1185337000
_diffrn_orient_matrix_UB_23 -0.0079311000
_diffrn_orient_matrix_UB_31 0.0100509000
_diffrn_orient_matrix_UB_32 0.0267282000
_diffrn_orient_matrix_UB_33 -0.0384082000
_diffrn_radiation_monochromator mirror
_diffrn_radiation_probe x-ray
_diffrn_radiation_type 'Cu K\a'
_diffrn_radiation_wavelength 1.54184
_diffrn_reflns_av_R_equivalents 0.0392
_diffrn_reflns_av_unetI/netI 0.0224
_diffrn_reflns_Laue_measured_fraction_full 1.000
_diffrn_reflns_Laue_measured_fraction_max 0.994
_diffrn_reflns_limit_h_max 27
_diffrn_reflns_limit_h_min -27
_diffrn_reflns_limit_k_max 15
_diffrn_reflns_limit_k_min -15
_diffrn_reflns_limit_l_max 35
_diffrn_reflns_limit_l_min -47
_diffrn_reflns_number 60758
_diffrn_reflns_point_group_measured_fraction_full 1.000
_diffrn_reflns_point_group_measured_fraction_max 0.994
_diffrn_reflns_theta_full 67.684
_diffrn_reflns_theta_max 76.063
_diffrn_reflns_theta_min 3.688
_diffrn_source 'micro-focus sealed X-ray tube'
_diffrn_source_type 'SuperNova (Cu) X-ray Source'
_exptl_absorpt_coefficient_mu 0.512
_exptl_absorpt_correction_T_max 1.000
_exptl_absorpt_correction_T_min 0.407
_exptl_absorpt_correction_type gaussian
_exptl_absorpt_process_details
;
CrysAlisPro 1.171.41.105a (Rigaku Oxford Diffraction, 2021)
Numerical absorption correction based on Gaussian integration over
a multifaceted crystal model.
Empirical absorption correction using spherical harmonics
as implemented in SCALE3 ABSPACK scaling algorithm
;
_exptl_crystal_colour 'clear intense yellow'
_exptl_crystal_density_diffrn 1.110
_exptl_crystal_description prism
_exptl_crystal_F_000 3712
_exptl_crystal_size_max 0.59
_exptl_crystal_size_mid 0.39
_exptl_crystal_size_min 0.12
_refine_diff_density_max 0.480
_refine_diff_density_min -0.313
_refine_diff_density_rms 0.040
_refine_ls_extinction_coef 0.000248(19)
_refine_ls_extinction_expression Fc^*^=kFc[1+0.001xFc^2^\l^3^/sin(2\q)]^-1/4^
_refine_ls_extinction_method 'SHELXL-2018/3 (Sheldrick 2018)'
_refine_ls_goodness_of_fit_ref 1.029
_refine_ls_hydrogen_treatment constr
_refine_ls_matrix_type full
_refine_ls_number_parameters 666
_refine_ls_number_reflns 10659
_refine_ls_number_restraints 160
_refine_ls_restrained_S_all 1.044
_refine_ls_R_factor_all 0.0525
_refine_ls_R_factor_gt 0.0448
_refine_ls_shift/su_max 0.001
_refine_ls_shift/su_mean 0.000
_refine_ls_structure_factor_coef Fsqd
_refine_ls_weighting_details 'w=1/[\s^2^(Fo^2^)+(0.0615P)^2^+5.9839P] where P=(Fo^2^+2Fc^2^)/3'
_refine_ls_weighting_scheme calc
_refine_ls_wR_factor_gt 0.1164
_refine_ls_wR_factor_ref 0.1232
_reflns_Friedel_coverage 0.000
_reflns_number_gt 9079
_reflns_number_total 10659
_reflns_threshold_expression 'I > 2\s(I)'
_cod_data_source_file d1cc05161j2.cif
_cod_data_source_block wf446hcl
_cod_depositor_comments
;
The following automatic conversions were performed:

data item '_exptl_absorpt_correction_type' value 'Gaussian' was
changed to 'gaussian' in accordance with the
/home/data/users/saulius/crontab/automatic-downloads/rss-feeds/RSC/lib/dictionaries/cif_core.dic
dictionary named 'cif_core.dic' version 2.4.2 last updated on
2011-04-26.

Automatic conversion script
Id: cif_fix_values 7556 2019-12-06 15:28:31Z antanas 

 Adding full bibliography for 7129122--7129133.cif.
;
_cod_original_cell_volume 10255.47(18)
_cod_database_code 7129123
_shelx_shelxl_version_number 2018/3
_audit_contact_author 'Farzaneh Fadaei Tirani'
_chemical_oxdiff_formula 'C58 H72 N4 O2'
_shelx_space_group_comment
;
The symmetry employed for this shelxl refinement is uniquely defined
by the following loop, which should always be used as a source of
symmetry information in preference to the above space-group names.
They are only intended as comments.
;
_shelx_estimated_absorpt_t_max 0.941
_shelx_estimated_absorpt_t_min 0.752
_reflns_odcompleteness_completeness 99.93
_reflns_odcompleteness_iscentric 1
_reflns_odcompleteness_theta 74.33
_olex2_refinement_description
;
1. Fixed Uiso
 At 1.2 times of:
  All C(H) groups, All C(H,H) groups
 At 1.5 times of:
  All C(H,H,H) groups
2. Restrained distances
 C21A-C19 \\sim C21B-C19 \\sim C20A-C19 \\sim C20B-C19
 with sigma of 0.01
 C48A-C46 \\sim C48B-C46 \\sim C47A-C46 \\sim C47B-C46
 with sigma of 0.02
 C47A-C48A \\sim C47B-C48B
 with sigma of 0.02
 C59B-C60B \\sim C60A-C59A
 with sigma of 0.02
 C59B-C58B \\sim C59A-C58A \\sim C60B-C58B \\sim C60A-C58A
 with sigma of 0.01
 C58B-C54 \\sim C54-C58A
 with sigma of 0.01
 C21A-C20A \\sim C21B-C20B
 with sigma of 0.02
3. Uiso/Uaniso restraints and constraints
C46 \\sim C47A \\sim C47B \\sim C48A \\sim C48B: within 2A with sigma of 0.005
and sigma for terminal atoms of 0.01 within 2A
C19 \\sim C20A \\sim C20B \\sim C21A \\sim C21B: within 2A with sigma of 0.005
and sigma for terminal atoms of 0.01 within 2A
C58A \\sim C58B \\sim C59A \\sim C59B \\sim C60A \\sim C60B: within 2A with
sigma of 0.005 and sigma for terminal atoms of 0.01 within 2A
4. Others
 Sof(C58B)=Sof(H58B)=Sof(C59B)=Sof(H59D)=Sof(H59E)=Sof(H59F)=Sof(C60B)=
 Sof(H60D)=Sof(H60E)=Sof(H60F)=1-FVAR(1)
 Sof(C58A)=Sof(H58A)=Sof(C59A)=Sof(H59A)=Sof(H59B)=Sof(H59C)=Sof(C60A)=
 Sof(H60A)=Sof(H60B)=Sof(H60C)=FVAR(1)
 Sof(H46A)=Sof(C47B)=Sof(H47D)=Sof(H47E)=Sof(H47F)=Sof(C48B)=Sof(H48D)=
 Sof(H48E)=Sof(H48F)=1-FVAR(2)
 Sof(H46)=Sof(C47A)=Sof(H47A)=Sof(H47B)=Sof(H47C)=Sof(C48A)=Sof(H48A)=
 Sof(H48B)=Sof(H48C)=FVAR(2)
 Sof(H19A)=Sof(C20B)=Sof(H20D)=Sof(H20E)=Sof(H20F)=Sof(C21B)=Sof(H21D)=
 Sof(H21E)=Sof(H21F)=1-FVAR(3)
 Sof(H19)=Sof(C20A)=Sof(H20A)=Sof(H20B)=Sof(H20C)=Sof(C21A)=Sof(H21A)=
 Sof(H21B)=Sof(H21C)=FVAR(3)
5.a Ternary CH refined with riding coordinates:
 C19(H19), C19(H19A), C22(H22), C31(H31), C34(H34), C43(H43), C46(H46),
 C46(H46A), C55(H55), C58A(H58A), C58B(H58B)
5.b Aromatic/amide H refined with riding coordinates:
 C4(H4), C5(H5), C11(H11), C12(H12), C15(H15), C16(H16), C17(H17), C27(H27),
 C28(H28), C29(H29), C39(H39), C40(H40), C41(H41), C51(H51), C52(H52), C53(H53)
5.c Idealised Me refined as rotating group:
 C20A(H20A,H20B,H20C), C20B(H20D,H20E,H20F), C21A(H21A,H21B,H21C), C21B(H21D,
 H21E,H21F), C23(H23A,H23B,H23C), C24(H24A,H24B,H24C), C32(H32A,H32B,H32C),
 C33(H33A,H33B,H33C), C35(H35A,H35B,H35C), C36(H36A,H36B,H36C), C44(H44A,H44B,
 H44C), C45(H45A,H45B,H45C), C47A(H47A,H47B,H47C), C47B(H47D,H47E,H47F),
 C48A(H48A,H48B,H48C), C48B(H48D,H48E,H48F), C56(H56A,H56B,H56C), C57(H57A,H57B,
 H57C), C59A(H59A,H59B,H59C), C59B(H59D,H59E,H59F), C60A(H60A,H60B,H60C),
 C60B(H60D,H60E,H60F)
;
_olex2_date_sample_data_collection 2021-05-06
_olex2_submission_special_instructions 'No special instructions were received'
_oxdiff_exptl_absorpt_empirical_details
;
Empirical correction (ABSPACK) includes:
- Absorption correction using spherical harmonics
- Frame scaling
- Detector area scaling
- B-factor correction
;
_oxdiff_exptl_absorpt_empirical_full_max 1.695
_oxdiff_exptl_absorpt_empirical_full_min 0.773

loop_
_space_group_symop_operation_xyz
'x, y, z'
'-x+1/2, y, -z'
'x+1/2, y+1/2, z+1/2'
'-x+1, y+1/2, -z+1/2'
'-x, -y, -z'
'x-1/2, -y, z'
'-x+1/2, -y+1/2, -z+1/2'
'x, -y+1/2, z+1/2'

loop_
_atom_site_label
_atom_site_type_symbol
_atom_site_fract_x
_atom_site_fract_y
_atom_site_fract_z
_atom_site_U_iso_or_equiv
_atom_site_adp_type
_atom_site_occupancy
_atom_site_site_symmetry_order
_atom_site_calc_flag
_atom_site_refinement_flags_posn
_atom_site_refinement_flags_adp
_atom_site_refinement_flags_occupancy
_atom_site_disorder_assembly
_atom_site_disorder_group
O1 O 0.43838(4) 0.11690(7) 0.38320(4) 0.0486(3) Uani 1 1 d . . . . .
O2 O 0.46794(4) 0.46241(7) 0.36250(3) 0.0433(3) Uani 1 1 d . . . . .
N1 N 0.29324(4) 0.25391(7) 0.35822(3) 0.0223(2) Uani 1 1 d . . . . .
N2 N 0.31384(4) 0.42304(7) 0.36013(3) 0.0218(2) Uani 1 1 d . . . . .
N3 N 0.59967(5) 0.17389(8) 0.39279(3) 0.0295(2) Uani 1 1 d . . . . .
N4 N 0.60952(5) 0.33618(8) 0.37478(3) 0.0276(2) Uani 1 1 d . . . . .
C2 C 0.34185(5) 0.32472(8) 0.36360(3) 0.0194(2) Uani 1 1 d . . . . .
C4 C 0.24941(5) 0.41106(9) 0.35217(3) 0.0256(2) Uani 1 1 d . . . . .
H4 H 0.219641 0.466532 0.348309 0.031 Uiso 1 1 calc R U . . .
C5 C 0.23692(5) 0.30792(10) 0.35092(3) 0.0260(2) Uani 1 1 d . . . . .
H5 H 0.196666 0.276837 0.345937 0.031 Uiso 1 1 calc R U . . .
C6 C 0.40501(5) 0.30349(9) 0.37006(3) 0.0212(2) Uani 1 1 d . . . . .
C7 C 0.44646(5) 0.21030(9) 0.37834(3) 0.0256(2) Uani 1 1 d . . . . .
C8 C 0.46034(5) 0.36963(9) 0.36888(3) 0.0245(2) Uani 1 1 d . . . . .
C9 C 0.50215(5) 0.27772(9) 0.37778(3) 0.0224(2) Uani 1 1 d . . . . .
C10 C 0.56584(5) 0.26311(9) 0.38156(3) 0.0237(2) Uani 1 1 d . . . . .
C11 C 0.66265(6) 0.19237(11) 0.39268(4) 0.0391(3) Uani 1 1 d . . . . .
H11 H 0.695512 0.143178 0.399409 0.047 Uiso 1 1 calc R U . . .
C12 C 0.66879(6) 0.29082(11) 0.38153(4) 0.0370(3) Uani 1 1 d . . . . .
H12 H 0.706665 0.324247 0.378667 0.044 Uiso 1 1 calc R U . . .
C13 C 0.29756(5) 0.14053(9) 0.35930(3) 0.0257(2) Uani 1 1 d . . . . .
C14 C 0.30172(6) 0.08678(10) 0.32749(4) 0.0327(3) Uani 1 1 d . . . . .
C15 C 0.30387(7) -0.02316(11) 0.32895(5) 0.0433(3) Uani 1 1 d . . . . .
H15 H 0.306517 -0.062228 0.307780 0.052 Uiso 1 1 calc R U . . .
C16 C 0.30220(7) -0.07601(11) 0.36070(5) 0.0459(4) Uani 1 1 d . . . . .
H16 H 0.303783 -0.150991 0.361214 0.055 Uiso 1 1 calc R U . . .
C17 C 0.29826(6) -0.02076(11) 0.39173(4) 0.0407(3) Uani 1 1 d . . . . .
H17 H 0.297708 -0.058349 0.413454 0.049 Uiso 1 1 calc R U . . .
C18 C 0.29508(6) 0.08921(10) 0.39179(4) 0.0317(3) Uani 1 1 d . . . . .
C19 C 0.30373(7) 0.14452(12) 0.29260(4) 0.0422(3) Uani 1 1 d D U . . .
H19 H 0.293219 0.220252 0.296127 0.051 Uiso 0.689(12) 1 calc R U P A 1
H19A H 0.309044 0.221746 0.297796 0.051 Uiso 0.311(12) 1 calc R U P A 2
C20A C 0.2583(3) 0.1029(4) 0.26060(12) 0.0643(12) Uani 0.689(12) 1 d D U P A 1
H20A H 0.261572 0.145338 0.239287 0.096 Uiso 0.689(12) 1 calc R U P A 1
H20B H 0.215765 0.107381 0.265674 0.096 Uiso 0.689(12) 1 calc R U P A 1
H20C H 0.268277 0.029099 0.256173 0.096 Uiso 0.689(12) 1 calc R U P A 1
C20B C 0.2384(4) 0.1261(9) 0.2690(3) 0.062(2) Uani 0.311(12) 1 d D U P A 2
H20D H 0.237846 0.156369 0.245089 0.093 Uiso 0.311(12) 1 calc R U P A 2
H20E H 0.206397 0.160200 0.280387 0.093 Uiso 0.311(12) 1 calc R U P A 2
H20F H 0.230068 0.050096 0.266844 0.093 Uiso 0.311(12) 1 calc R U P A 2
C21A C 0.37109(17) 0.1403(5) 0.28411(12) 0.0620(11) Uani 0.689(12) 1 d D U P A 1
H21A H 0.382460 0.066804 0.280322 0.093 Uiso 0.689(12) 1 calc R U P A 1
H21B H 0.400204 0.170136 0.304326 0.093 Uiso 0.689(12) 1 calc R U P A 1
H21C H 0.373038 0.181414 0.262321 0.093 Uiso 0.689(12) 1 calc R U P A 1
C21B C 0.3552(6) 0.1082(9) 0.2736(3) 0.068(2) Uani 0.311(12) 1 d D U P A 2
H21D H 0.346808 0.035849 0.264914 0.102 Uiso 0.311(12) 1 calc R U P A 2
H21E H 0.394942 0.110243 0.290336 0.102 Uiso 0.311(12) 1 calc R U P A 2
H21F H 0.357467 0.154992 0.253169 0.102 Uiso 0.311(12) 1 calc R U P A 2
C22 C 0.28920(7) 0.14869(12) 0.42595(4) 0.0416(3) Uani 1 1 d . . . . .
H22 H 0.281545 0.224707 0.419463 0.050 Uiso 1 1 calc R U . . .
C23 C 0.34968(10) 0.1422(2) 0.45308(5) 0.0711(6) Uani 1 1 d . . . . .
H23A H 0.359690 0.068016 0.458803 0.107 Uiso 1 1 calc R U . . .
H23B H 0.344687 0.179947 0.475072 0.107 Uiso 1 1 calc R U . . .
H23C H 0.383515 0.174509 0.442778 0.107 Uiso 1 1 calc R U . . .
C24 C 0.23426(9) 0.10942(17) 0.44250(5) 0.0575(4) Uani 1 1 d . . . . .
H24A H 0.196018 0.113667 0.424585 0.086 Uiso 1 1 calc R U . . .
H24B H 0.229912 0.153417 0.463288 0.086 Uiso 1 1 calc R U . . .
H24C H 0.241559 0.035939 0.450263 0.086 Uiso 1 1 calc R U . . .
C25 C 0.34391(5) 0.52229(9) 0.37122(3) 0.0247(2) Uani 1 1 d . . . . .
C26 C 0.35531(6) 0.59379(9) 0.34494(4) 0.0299(3) Uani 1 1 d . . . . .
C27 C 0.38547(6) 0.68794(10) 0.35651(4) 0.0368(3) Uani 1 1 d . . . . .
H27 H 0.394236 0.737700 0.339217 0.044 Uiso 1 1 calc R U . . .
C28 C 0.40279(7) 0.71010(11) 0.39262(4) 0.0420(3) Uani 1 1 d . . . . .
H28 H 0.423561 0.774442 0.400001 0.050 Uiso 1 1 calc R U . . .
C29 C 0.38997(7) 0.63896(12) 0.41800(4) 0.0400(3) Uani 1 1 d . . . . .
H29 H 0.401738 0.655362 0.442805 0.048 Uiso 1 1 calc R U . . .
C30 C 0.36006(6) 0.54325(10) 0.40803(3) 0.0304(3) Uani 1 1 d . . . . .
C31 C 0.33701(7) 0.57136(11) 0.30505(4) 0.0384(3) Uani 1 1 d . . . . .
H31 H 0.313536 0.503144 0.302146 0.046 Uiso 1 1 calc R U . . .
C32 C 0.29463(9) 0.65780(17) 0.28662(5) 0.0597(5) Uani 1 1 d . . . . .
H32A H 0.316958 0.725321 0.288984 0.090 Uiso 1 1 calc R U . . .
H32B H 0.257484 0.663228 0.297914 0.090 Uiso 1 1 calc R U . . .
H32C H 0.282149 0.640548 0.261082 0.090 Uiso 1 1 calc R U . . .
C33 C 0.39417(10) 0.5602(2) 0.28701(5) 0.0694(6) Uani 1 1 d . . . . .
H33A H 0.380868 0.545109 0.261375 0.104 Uiso 1 1 calc R U . . .
H33B H 0.420279 0.502202 0.298283 0.104 Uiso 1 1 calc R U . . .
H33C H 0.418089 0.626127 0.289799 0.104 Uiso 1 1 calc R U . . .
C34 C 0.34710(7) 0.46743(12) 0.43699(4) 0.0372(3) Uani 1 1 d . . . . .
H34 H 0.322892 0.406528 0.424829 0.045 Uiso 1 1 calc R U . . .
C35 C 0.40767(8) 0.42414(14) 0.45841(4) 0.0473(4) Uani 1 1 d . . . . .
H35A H 0.431013 0.387377 0.442130 0.071 Uiso 1 1 calc R U . . .
H35B H 0.398124 0.374655 0.476674 0.071 Uiso 1 1 calc R U . . .
H35C H 0.432779 0.482586 0.470178 0.071 Uiso 1 1 calc R U . . .
C36 C 0.30746(9) 0.51950(16) 0.46208(5) 0.0551(4) Uani 1 1 d . . . . .
H36A H 0.332139 0.573769 0.476611 0.083 Uiso 1 1 calc R U . . .
H36B H 0.294356 0.465856 0.477952 0.083 Uiso 1 1 calc R U . . .
H36C H 0.270588 0.552099 0.447692 0.083 Uiso 1 1 calc R U . . .
C37 C 0.57789(5) 0.08021(9) 0.40838(3) 0.0272(3) Uani 1 1 d . . . . .
C38 C 0.55971(6) -0.00632(10) 0.38608(4) 0.0314(3) Uani 1 1 d . . . . .
C39 C 0.54328(7) -0.09818(10) 0.40246(4) 0.0373(3) Uani 1 1 d . . . . .
H39 H 0.531432 -0.159047 0.388197 0.045 Uiso 1 1 calc R U . . .
C40 C 0.54390(7) -0.10229(11) 0.43892(4) 0.0420(3) Uani 1 1 d . . . . .
H40 H 0.532928 -0.166030 0.449562 0.050 Uiso 1 1 calc R U . . .
C41 C 0.56033(7) -0.01464(12) 0.46022(4) 0.0399(3) Uani 1 1 d . . . . .
H41 H 0.559531 -0.018172 0.485283 0.048 Uiso 1 1 calc R U . . .
C42 C 0.57810(6) 0.07914(10) 0.44533(4) 0.0325(3) Uani 1 1 d . . . . .
C43 C 0.55756(8) -0.00091(12) 0.34582(4) 0.0422(3) Uani 1 1 d . . . . .
H43 H 0.556012 0.075255 0.338705 0.051 Uiso 1 1 calc R U . . .
C44 C 0.49962(9) -0.05486(17) 0.32510(5) 0.0612(5) Uani 1 1 d . . . . .
H44A H 0.503099 -0.131411 0.328739 0.092 Uiso 1 1 calc R U . . .
H44B H 0.495990 -0.038920 0.299415 0.092 Uiso 1 1 calc R U . . .
H44C H 0.462578 -0.028855 0.333850 0.092 Uiso 1 1 calc R U . . .
C45 C 0.61651(9) -0.04934(17) 0.33536(5) 0.0584(5) Uani 1 1 d . . . . .
H45A H 0.653236 -0.011039 0.347559 0.088 Uiso 1 1 calc R U . . .
H45B H 0.614317 -0.044119 0.309268 0.088 Uiso 1 1 calc R U . . .
H45C H 0.619619 -0.123764 0.342583 0.088 Uiso 1 1 calc R U . . .
C46 C 0.59540(7) 0.17595(12) 0.46861(4) 0.0406(3) Uani 1 1 d D U . . .
H46 H 0.615313 0.228504 0.454374 0.049 Uiso 0.581(13) 1 calc R U P B 1
H46A H 0.596711 0.236838 0.451881 0.049 Uiso 0.419(13) 1 calc R U P B 2
C47A C 0.5374(2) 0.2274(5) 0.47946(16) 0.0459(11) Uani 0.581(13) 1 d D U P B 1
H47A H 0.507367 0.244799 0.457795 0.069 Uiso 0.581(13) 1 calc R U P B 1
H47B H 0.549553 0.292100 0.493142 0.069 Uiso 0.581(13) 1 calc R U P B 1
H47C H 0.518223 0.178124 0.494363 0.069 Uiso 0.581(13) 1 calc R U P B 1
C47B C 0.5457(4) 0.1994(9) 0.4897(3) 0.0584(18) Uani 0.419(13) 1 d D U P B 2
H47D H 0.504876 0.192366 0.474249 0.088 Uiso 0.419(13) 1 calc R U P B 2
H47E H 0.550713 0.271725 0.499049 0.088 Uiso 0.419(13) 1 calc R U P B 2
H47F H 0.548521 0.149714 0.509846 0.088 Uiso 0.419(13) 1 calc R U P B 2
C48A C 0.6425(4) 0.1505(5) 0.5041(2) 0.0702(18) Uani 0.581(13) 1 d D U P B 1
H48A H 0.621037 0.110960 0.520668 0.105 Uiso 0.581(13) 1 calc R U P B 1
H48B H 0.658802 0.216705 0.515559 0.105 Uiso 0.581(13) 1 calc R U P B 1
H48C H 0.677079 0.108172 0.498284 0.105 Uiso 0.581(13) 1 calc R U P B 1
C48B C 0.6598(3) 0.1632(6) 0.4893(3) 0.0626(17) Uani 0.419(13) 1 d D U P B 2
H48D H 0.661622 0.099812 0.504416 0.094 Uiso 0.419(13) 1 calc R U P B 2
H48E H 0.670773 0.225246 0.504631 0.094 Uiso 0.419(13) 1 calc R U P B 2
H48F H 0.689296 0.156001 0.472598 0.094 Uiso 0.419(13) 1 calc R U P B 2
C49 C 0.59639(5) 0.43507(9) 0.35631(3) 0.0259(2) Uani 1 1 d . . . . .
C50 C 0.57892(6) 0.43348(11) 0.31890(4) 0.0330(3) Uani 1 1 d . . . . .
C51 C 0.56594(7) 0.52998(12) 0.30149(4) 0.0375(3) Uani 1 1 d . . . . .
H51 H 0.554133 0.531572 0.276067 0.045 Uiso 1 1 calc R U . . .
C52 C 0.56997(6) 0.62313(11) 0.32062(4) 0.0360(3) Uani 1 1 d . . . . .
H52 H 0.560427 0.688163 0.308346 0.043 Uiso 1 1 calc R U . . .
C53 C 0.58782(6) 0.62247(10) 0.35757(4) 0.0317(3) Uani 1 1 d . . . . .
H53 H 0.590683 0.687374 0.370375 0.038 Uiso 1 1 calc R U . . .
C54 C 0.60171(5) 0.52832(10) 0.37639(3) 0.0272(2) Uani 1 1 d D . . . .
C55 C 0.57291(9) 0.33134(13) 0.29740(4) 0.0497(4) Uani 1 1 d . . . . .
H55 H 0.588348 0.271811 0.313975 0.060 Uiso 1 1 calc R U . . .
C56 C 0.50625(11) 0.30858(16) 0.28030(5) 0.0666(5) Uani 1 1 d . . . . .
H56A H 0.480221 0.305137 0.299011 0.100 Uiso 1 1 calc R U . . .
H56B H 0.504311 0.240890 0.267556 0.100 Uiso 1 1 calc R U . . .
H56C H 0.491026 0.364953 0.263241 0.100 Uiso 1 1 calc R U . . .
C57 C 0.61280(12) 0.3362(2) 0.26736(7) 0.0864(8) Uani 1 1 d . . . . .
H57A H 0.597558 0.393241 0.250576 0.130 Uiso 1 1 calc R U . . .
H57B H 0.609789 0.268794 0.254423 0.130 Uiso 1 1 calc R U . . .
H57C H 0.656359 0.349711 0.278021 0.130 Uiso 1 1 calc R U . . .
C58A C 0.62090(8) 0.52763(13) 0.41724(4) 0.0321(4) Uani 0.922(3) 1 d D U P C 1
H58A H 0.650241 0.467077 0.423491 0.039 Uiso 0.922(3) 1 calc R U P C 1
C58B C 0.6012(8) 0.5161(17) 0.4165(3) 0.040(2) Uani 0.078(3) 1 d D U P C 2
H58B H 0.588852 0.442011 0.421176 0.048 Uiso 0.078(3) 1 calc R U P C 2
C59A C 0.65497(8) 0.62717(14) 0.43237(4) 0.0426(4) Uani 0.922(3) 1 d D U P C 1
H59A H 0.689707 0.641159 0.419636 0.064 Uiso 0.922(3) 1 calc R U P C 1
H59B H 0.671049 0.617302 0.458047 0.064 Uiso 0.922(3) 1 calc R U P C 1
H59C H 0.626088 0.687117 0.429171 0.064 Uiso 0.922(3) 1 calc R U P C 1
C59B C 0.6697(7) 0.5300(18) 0.4314(6) 0.050(3) Uani 0.078(3) 1 d D U P C 2
H59D H 0.693702 0.474757 0.421743 0.075 Uiso 0.078(3) 1 calc R U P C 2
H59E H 0.676344 0.524637 0.457707 0.075 Uiso 0.078(3) 1 calc R U P C 2
H59F H 0.683543 0.599480 0.424499 0.075 Uiso 0.078(3) 1 calc R U P C 2
C60A C 0.56452(9) 0.50713(18) 0.43531(5) 0.0536(5) Uani 0.922(3) 1 d D U P C 1
H60A H 0.533767 0.563433 0.428842 0.080 Uiso 0.922(3) 1 calc R U P C 1
H60B H 0.577748 0.505806 0.461474 0.080 Uiso 0.922(3) 1 calc R U P C 1
H60C H 0.545845 0.438981 0.427219 0.080 Uiso 0.922(3) 1 calc R U P C 1
C60B C 0.5582(8) 0.5912(17) 0.4315(5) 0.041(3) Uani 0.078(3) 1 d D U P C 2
H60D H 0.571900 0.664020 0.428820 0.061 Uiso 0.078(3) 1 calc R U P C 2
H60E H 0.559205 0.575746 0.457037 0.061 Uiso 0.078(3) 1 calc R U P C 2
H60F H 0.515590 0.582423 0.418385 0.061 Uiso 0.078(3) 1 calc R U P C 2

loop_
_atom_site_aniso_label
_atom_site_aniso_U_11
_atom_site_aniso_U_22
_atom_site_aniso_U_33
_atom_site_aniso_U_23
_atom_site_aniso_U_13
_atom_site_aniso_U_12
O1 0.0245(5) 0.0213(5) 0.0996(9) 0.0128(5) 0.0093(5) 0.0019(4)
O2 0.0234(5) 0.0226(5) 0.0836(8) 0.0148(5) 0.0086(5) 0.0015(3)
N1 0.0176(4) 0.0188(5) 0.0297(5) 0.0005(4) 0.0016(4) -0.0004(3)
N2 0.0200(5) 0.0179(5) 0.0268(5) -0.0009(4) 0.0017(4) 0.0014(3)
N3 0.0203(5) 0.0220(5) 0.0461(6) 0.0057(4) 0.0058(4) 0.0038(4)
N4 0.0187(5) 0.0236(5) 0.0408(6) 0.0050(4) 0.0058(4) 0.0016(4)
C2 0.0208(5) 0.0177(5) 0.0195(5) -0.0001(4) 0.0027(4) 0.0001(4)
C4 0.0196(5) 0.0241(6) 0.0320(6) -0.0001(5) 0.0013(4) 0.0047(4)
C5 0.0171(5) 0.0262(6) 0.0338(6) 0.0005(5) 0.0014(4) 0.0019(4)
C6 0.0195(5) 0.0184(5) 0.0254(5) -0.0008(4) 0.0028(4) 0.0003(4)
C7 0.0205(5) 0.0211(6) 0.0352(6) 0.0014(5) 0.0044(5) 0.0017(4)
C8 0.0193(5) 0.0222(6) 0.0314(6) 0.0018(4) 0.0024(4) 0.0011(4)
C9 0.0199(5) 0.0199(5) 0.0272(5) 0.0018(4) 0.0036(4) 0.0016(4)
C10 0.0217(6) 0.0199(5) 0.0295(6) 0.0012(4) 0.0039(4) 0.0013(4)
C11 0.0191(6) 0.0326(7) 0.0661(9) 0.0096(6) 0.0084(6) 0.0066(5)
C12 0.0188(6) 0.0328(7) 0.0601(9) 0.0081(6) 0.0085(6) 0.0032(5)
C13 0.0170(5) 0.0194(5) 0.0391(6) 0.0017(5) 0.0001(4) -0.0007(4)
C14 0.0268(6) 0.0243(6) 0.0461(7) -0.0038(5) 0.0043(5) 0.0010(5)
C15 0.0406(8) 0.0250(7) 0.0648(10) -0.0089(6) 0.0104(7) 0.0022(6)
C16 0.0347(7) 0.0198(6) 0.0820(12) 0.0035(7) 0.0067(7) 0.0027(5)
C17 0.0282(7) 0.0293(7) 0.0616(9) 0.0169(6) -0.0006(6) -0.0026(5)
C18 0.0223(6) 0.0273(6) 0.0432(7) 0.0083(5) -0.0009(5) -0.0033(5)
C19 0.0554(9) 0.0334(7) 0.0378(7) -0.0084(6) 0.0080(6) 0.0021(6)
C20A 0.076(3) 0.059(2) 0.050(2) -0.0113(15) -0.0114(17) -0.0004(17)
C20B 0.093(5) 0.048(4) 0.038(3) -0.006(3) -0.005(3) -0.018(4)
C21A 0.068(2) 0.083(3) 0.0390(18) -0.0082(16) 0.0204(14) -0.0049(17)
C21B 0.092(5) 0.066(5) 0.054(4) -0.011(3) 0.034(4) 0.015(4)
C22 0.0487(9) 0.0385(8) 0.0354(7) 0.0101(6) 0.0012(6) -0.0084(6)
C23 0.0582(12) 0.0946(16) 0.0533(10) 0.0005(10) -0.0109(9) -0.0242(11)
C24 0.0553(10) 0.0699(12) 0.0489(9) 0.0031(8) 0.0133(8) -0.0090(9)
C25 0.0206(5) 0.0182(5) 0.0343(6) -0.0035(4) 0.0022(4) 0.0018(4)
C26 0.0274(6) 0.0202(6) 0.0402(7) 0.0017(5) 0.0004(5) 0.0021(5)
C27 0.0334(7) 0.0213(6) 0.0542(8) 0.0036(6) 0.0031(6) -0.0009(5)
C28 0.0363(7) 0.0245(6) 0.0623(9) -0.0118(6) 0.0007(7) -0.0062(5)
C29 0.0385(7) 0.0361(7) 0.0432(7) -0.0163(6) 0.0011(6) -0.0031(6)
C30 0.0277(6) 0.0284(6) 0.0347(6) -0.0079(5) 0.0040(5) 0.0015(5)
C31 0.0456(8) 0.0292(7) 0.0370(7) 0.0089(5) -0.0021(6) -0.0055(6)
C32 0.0465(9) 0.0774(13) 0.0516(10) 0.0188(9) -0.0016(8) 0.0174(9)
C33 0.0673(13) 0.0959(16) 0.0426(9) -0.0040(10) 0.0031(8) 0.0363(11)
C34 0.0414(8) 0.0415(8) 0.0294(6) -0.0080(6) 0.0081(6) -0.0053(6)
C35 0.0544(10) 0.0541(10) 0.0336(7) 0.0018(7) 0.0084(7) 0.0064(7)
C36 0.0502(10) 0.0741(12) 0.0446(9) -0.0090(8) 0.0183(7) 0.0027(8)
C37 0.0207(5) 0.0198(5) 0.0404(7) 0.0048(5) 0.0032(5) 0.0044(4)
C38 0.0260(6) 0.0248(6) 0.0420(7) 0.0015(5) 0.0021(5) 0.0056(5)
C39 0.0339(7) 0.0224(6) 0.0542(8) -0.0021(6) 0.0040(6) 0.0001(5)
C40 0.0415(8) 0.0270(7) 0.0581(9) 0.0100(6) 0.0100(7) -0.0019(6)
C41 0.0415(8) 0.0364(7) 0.0419(8) 0.0077(6) 0.0072(6) 0.0009(6)
C42 0.0278(6) 0.0274(6) 0.0410(7) 0.0013(5) 0.0023(5) 0.0030(5)
C43 0.0499(9) 0.0342(7) 0.0409(8) -0.0010(6) 0.0034(6) 0.0075(6)
C44 0.0512(10) 0.0754(13) 0.0521(10) -0.0186(9) -0.0054(8) 0.0104(9)
C45 0.0530(10) 0.0718(12) 0.0536(10) -0.0046(9) 0.0183(8) 0.0017(9)
C46 0.0436(8) 0.0330(7) 0.0425(8) -0.0030(6) 0.0001(6) 0.0009(6)
C47A 0.056(2) 0.041(2) 0.040(2) -0.0065(16) 0.0051(17) 0.0129(15)
C47B 0.058(3) 0.063(5) 0.052(4) -0.021(3) 0.003(3) -0.001(3)
C48A 0.065(3) 0.056(2) 0.073(3) -0.023(2) -0.033(2) 0.016(2)
C48B 0.053(3) 0.056(3) 0.072(4) -0.014(3) -0.009(3) -0.007(2)
C49 0.0196(5) 0.0224(6) 0.0369(6) 0.0041(5) 0.0085(5) -0.0003(4)
C50 0.0314(7) 0.0324(7) 0.0364(7) -0.0005(5) 0.0094(5) 0.0018(5)
C51 0.0400(7) 0.0396(8) 0.0333(7) 0.0070(6) 0.0076(6) 0.0003(6)
C52 0.0343(7) 0.0293(7) 0.0443(7) 0.0120(6) 0.0064(6) -0.0017(5)
C53 0.0281(6) 0.0238(6) 0.0437(7) 0.0015(5) 0.0076(5) -0.0029(5)
C54 0.0217(5) 0.0263(6) 0.0347(6) 0.0029(5) 0.0077(5) -0.0023(4)
C55 0.0682(11) 0.0407(8) 0.0397(8) -0.0070(6) 0.0081(7) 0.0111(7)
C56 0.0885(15) 0.0553(11) 0.0562(11) -0.0211(9) 0.0128(10) -0.0221(10)
C57 0.0760(15) 0.1048(19) 0.0848(16) -0.0380(14) 0.0316(13) 0.0150(13)
C58A 0.0307(8) 0.0316(8) 0.0337(7) 0.0003(6) 0.0044(6) -0.0051(6)
C58B 0.038(4) 0.042(4) 0.038(4) -0.003(3) 0.004(4) -0.010(4)
C59A 0.0408(9) 0.0441(9) 0.0412(8) -0.0069(7) 0.0025(7) -0.0114(7)
C59B 0.045(5) 0.057(6) 0.045(5) -0.002(5) 0.002(5) -0.004(5)
C60A 0.0510(10) 0.0754(14) 0.0368(8) -0.0075(8) 0.0142(7) -0.0250(10)
C60B 0.041(5) 0.053(5) 0.028(5) -0.005(5) 0.004(5) 0.004(5)

loop_
_atom_type_symbol
_atom_type_description
_atom_type_scat_dispersion_real
_atom_type_scat_dispersion_imag
_atom_type_scat_source
C C 0.0181 0.0091 'International Tables Vol C Tables 4.2.6.8 and 6.1.1.4'
H H 0.0000 0.0000 'International Tables Vol C Tables 4.2.6.8 and 6.1.1.4'
N N 0.0311 0.0180 'International Tables Vol C Tables 4.2.6.8 and 6.1.1.4'
O O 0.0492 0.0322 'International Tables Vol C Tables 4.2.6.8 and 6.1.1.4'

loop_
_exptl_crystal_face_index_h
_exptl_crystal_face_index_k
_exptl_crystal_face_index_l
_exptl_crystal_face_perp_dist
1 0 0 0.0384
-1 0 0 0.0787
0 1 0 0.1521
0 -2 -1 0.2476
0 -1 -2 0.1749
0 0 -1 0.2622
0 0 1 0.1941
0 1 2 0.2151
-1 -1 2 0.2917
1 0 -1 0.1160
1 0 2 0.1392
2 -1 0 0.1959
0 -1 2 0.2862

loop_
_geom_angle_atom_site_label_1
_geom_angle_atom_site_label_2
_geom_angle_atom_site_label_3
_geom_angle
_geom_angle_site_symmetry_1
_geom_angle_site_symmetry_3
_geom_angle_publ_flag
C2 N1 C5 109.85(9) . . ?
C2 N1 C13 126.96(9) . . ?
C5 N1 C13 123.19(10) . . ?
C2 N2 C4 109.54(9) . . ?
C2 N2 C25 125.77(9) . . ?
C4 N2 C25 123.17(9) . . ?
C10 N3 C11 109.70(10) . . ?
C10 N3 C37 127.27(10) . . ?
C11 N3 C37 122.25(10) . . ?
C10 N4 C12 109.61(10) . . ?
C10 N4 C49 125.92(10) . . ?
C12 N4 C49 123.19(10) . . ?
N1 C2 N2 104.88(9) . . ?
N1 C2 C6 128.11(10) . . ?
C6 C2 N2 126.99(10) . . ?
N2 C4 H4 126.1 . . ?
C5 C4 N2 107.85(10) . . ?
C5 C4 H4 126.1 . . ?
N1 C5 H5 126.1 . . ?
C4 C5 N1 107.87(10) . . ?
C4 C5 H5 126.1 . . ?
C2 C6 C7 137.91(10) . . ?
C2 C6 C8 132.73(10) . . ?
C8 C6 C7 89.25(9) . . ?
O1 C7 C6 134.94(11) . . ?
O1 C7 C9 134.54(11) . . ?
C6 C7 C9 90.52(9) . . ?
O2 C8 C6 133.98(11) . . ?
O2 C8 C9 134.81(11) . . ?
C6 C8 C9 91.21(9) . . ?
C8 C9 C7 89.01(9) . . ?
C10 C9 C7 136.78(11) . . ?
C10 C9 C8 134.11(11) . . ?
N3 C10 N4 104.90(10) . . ?
N3 C10 C9 128.08(11) . . ?
N4 C10 C9 127.02(11) . . ?
N3 C11 H11 125.9 . . ?
C12 C11 N3 108.14(11) . . ?
C12 C11 H11 125.9 . . ?
N4 C12 H12 126.2 . . ?
C11 C12 N4 107.64(11) . . ?
C11 C12 H12 126.2 . . ?
C14 C13 N1 118.39(11) . . ?
C14 C13 C18 123.10(12) . . ?
C18 C13 N1 118.46(11) . . ?
C13 C14 C19 121.91(12) . . ?
C15 C14 C13 117.34(13) . . ?
C15 C14 C19 120.75(13) . . ?
C14 C15 H15 119.5 . . ?
C16 C15 C14 120.91(15) . . ?
C16 C15 H15 119.5 . . ?
C15 C16 H16 119.8 . . ?
C15 C16 C17 120.45(13) . . ?
C17 C16 H16 119.8 . . ?
C16 C17 H17 119.4 . . ?
C16 C17 C18 121.22(14) . . ?
C18 C17 H17 119.4 . . ?
C13 C18 C22 122.46(12) . . ?
C17 C18 C13 116.97(13) . . ?
C17 C18 C22 120.57(13) . . ?
C14 C19 H19 107.8 . . ?
C14 C19 H19A 108.8 . . ?
C14 C19 C20A 114.3(2) . . ?
C14 C19 C20B 105.3(4) . . ?
C14 C19 C21A 109.42(19) . . ?
C20A C19 H19 107.8 . . ?
C20A C19 C21A 109.4(2) . . ?
C20B C19 H19A 108.8 . . ?
C21A C19 H19 107.8 . . ?
C21B C19 C14 113.8(4) . . ?
C21B C19 H19A 108.8 . . ?
C21B C19 C20B 111.4(5) . . ?
C19 C20A H20A 109.5 . . ?
C19 C20A H20B 109.5 . . ?
C19 C20A H20C 109.5 . . ?
H20A C20A H20B 109.5 . . ?
H20A C20A H20C 109.5 . . ?
H20B C20A H20C 109.5 . . ?
C19 C20B H20D 109.5 . . ?
C19 C20B H20E 109.5 . . ?
C19 C20B H20F 109.5 . . ?
H20D C20B H20E 109.5 . . ?
H20D C20B H20F 109.5 . . ?
H20E C20B H20F 109.5 . . ?
C19 C21A H21A 109.5 . . ?
C19 C21A H21B 109.5 . . ?
C19 C21A H21C 109.5 . . ?
H21A C21A H21B 109.5 . . ?
H21A C21A H21C 109.5 . . ?
H21B C21A H21C 109.5 . . ?
C19 C21B H21D 109.5 . . ?
C19 C21B H21E 109.5 . . ?
C19 C21B H21F 109.5 . . ?
H21D C21B H21E 109.5 . . ?
H21D C21B H21F 109.5 . . ?
H21E C21B H21F 109.5 . . ?
C18 C22 H22 107.7 . . ?
C18 C22 C23 110.74(15) . . ?
C18 C22 C24 111.91(13) . . ?
C23 C22 H22 107.7 . . ?
C23 C22 C24 110.84(14) . . ?
C24 C22 H22 107.7 . . ?
C22 C23 H23A 109.5 . . ?
C22 C23 H23B 109.5 . . ?
C22 C23 H23C 109.5 . . ?
H23A C23 H23B 109.5 . . ?
H23A C23 H23C 109.5 . . ?
H23B C23 H23C 109.5 . . ?
C22 C24 H24A 109.5 . . ?
C22 C24 H24B 109.5 . . ?
C22 C24 H24C 109.5 . . ?
H24A C24 H24B 109.5 . . ?
H24A C24 H24C 109.5 . . ?
H24B C24 H24C 109.5 . . ?
C26 C25 N2 119.01(11) . . ?
C26 C25 C30 122.52(11) . . ?
C30 C25 N2 118.46(11) . . ?
C25 C26 C31 122.37(11) . . ?
C27 C26 C25 117.60(12) . . ?
C27 C26 C31 120.03(12) . . ?
C26 C27 H27 119.4 . . ?
C28 C27 C26 121.18(13) . . ?
C28 C27 H27 119.4 . . ?
C27 C28 H28 120.0 . . ?
C29 C28 C27 120.02(13) . . ?
C29 C28 H28 120.0 . . ?
C28 C29 H29 119.3 . . ?
C28 C29 C30 121.38(13) . . ?
C30 C29 H29 119.3 . . ?
C25 C30 C34 123.33(11) . . ?
C29 C30 C25 117.28(13) . . ?
C29 C30 C34 119.39(12) . . ?
C26 C31 H31 108.2 . . ?
C26 C31 C32 110.76(13) . . ?
C26 C31 C33 111.40(13) . . ?
C32 C31 H31 108.2 . . ?
C32 C31 C33 109.91(14) . . ?
C33 C31 H31 108.2 . . ?
C31 C32 H32A 109.5 . . ?
C31 C32 H32B 109.5 . . ?
C31 C32 H32C 109.5 . . ?
H32A C32 H32B 109.5 . . ?
H32A C32 H32C 109.5 . . ?
H32B C32 H32C 109.5 . . ?
C31 C33 H33A 109.5 . . ?
C31 C33 H33B 109.5 . . ?
C31 C33 H33C 109.5 . . ?
H33A C33 H33B 109.5 . . ?
H33A C33 H33C 109.5 . . ?
H33B C33 H33C 109.5 . . ?
C30 C34 H34 107.8 . . ?
C30 C34 C35 110.95(12) . . ?
C30 C34 C36 111.52(13) . . ?
C35 C34 H34 107.8 . . ?
C35 C34 C36 110.76(12) . . ?
C36 C34 H34 107.8 . . ?
C34 C35 H35A 109.5 . . ?
C34 C35 H35B 109.5 . . ?
C34 C35 H35C 109.5 . . ?
H35A C35 H35B 109.5 . . ?
H35A C35 H35C 109.5 . . ?
H35B C35 H35C 109.5 . . ?
C34 C36 H36A 109.5 . . ?
C34 C36 H36B 109.5 . . ?
C34 C36 H36C 109.5 . . ?
H36A C36 H36B 109.5 . . ?
H36A C36 H36C 109.5 . . ?
H36B C36 H36C 109.5 . . ?
C38 C37 N3 118.62(12) . . ?
C42 C37 N3 118.18(11) . . ?
C42 C37 C38 123.17(12) . . ?
C37 C38 C43 121.74(12) . . ?
C39 C38 C37 117.09(13) . . ?
C39 C38 C43 121.17(13) . . ?
C38 C39 H39 119.4 . . ?
C40 C39 C38 121.14(13) . . ?
C40 C39 H39 119.4 . . ?
C39 C40 H40 119.7 . . ?
C39 C40 C41 120.61(13) . . ?
C41 C40 H40 119.7 . . ?
C40 C41 H41 119.6 . . ?
C40 C41 C42 120.72(14) . . ?
C42 C41 H41 119.6 . . ?
C37 C42 C41 117.23(12) . . ?
C37 C42 C46 121.96(12) . . ?
C41 C42 C46 120.80(13) . . ?
C38 C43 H43 107.9 . . ?
C38 C43 C44 111.96(14) . . ?
C38 C43 C45 110.94(13) . . ?
C44 C43 H43 107.9 . . ?
C44 C43 C45 110.14(14) . . ?
C45 C43 H43 107.9 . . ?
C43 C44 H44A 109.5 . . ?
C43 C44 H44B 109.5 . . ?
C43 C44 H44C 109.5 . . ?
H44A C44 H44B 109.5 . . ?
H44A C44 H44C 109.5 . . ?
H44B C44 H44C 109.5 . . ?
C43 C45 H45A 109.5 . . ?
C43 C45 H45B 109.5 . . ?
C43 C45 H45C 109.5 . . ?
H45A C45 H45B 109.5 . . ?
H45A C45 H45C 109.5 . . ?
H45B C45 H45C 109.5 . . ?
C42 C46 H46 108.3 . . ?
C42 C46 H46A 106.7 . . ?
C42 C46 C47A 111.3(2) . . ?
C42 C46 C48A 112.9(2) . . ?
C47A C46 H46 108.3 . . ?
C47A C46 C48A 107.8(3) . . ?
C47B C46 C42 110.0(4) . . ?
C47B C46 H46A 106.7 . . ?
C47B C46 C48B 116.6(4) . . ?
C48A C46 H46 108.3 . . ?
C48B C46 C42 109.5(3) . . ?
C48B C46 H46A 106.7 . . ?
C46 C47A H47A 109.5 . . ?
C46 C47A H47B 109.5 . . ?
C46 C47A H47C 109.5 . . ?
H47A C47A H47B 109.5 . . ?
H47A C47A H47C 109.5 . . ?
H47B C47A H47C 109.5 . . ?
C46 C47B H47D 109.5 . . ?
C46 C47B H47E 109.5 . . ?
C46 C47B H47F 109.5 . . ?
H47D C47B H47E 109.5 . . ?
H47D C47B H47F 109.5 . . ?
H47E C47B H47F 109.5 . . ?
C46 C48A H48A 109.5 . . ?
C46 C48A H48B 109.5 . . ?
C46 C48A H48C 109.5 . . ?
H48A C48A H48B 109.5 . . ?
H48A C48A H48C 109.5 . . ?
H48B C48A H48C 109.5 . . ?
C46 C48B H48D 109.5 . . ?
C46 C48B H48E 109.5 . . ?
C46 C48B H48F 109.5 . . ?
H48D C48B H48E 109.5 . . ?
H48D C48B H48F 109.5 . . ?
H48E C48B H48F 109.5 . . ?
C50 C49 N4 118.31(11) . . ?
C54 C49 N4 118.81(11) . . ?
C54 C49 C50 122.89(11) . . ?
C49 C50 C55 122.34(12) . . ?
C51 C50 C49 117.50(12) . . ?
C51 C50 C55 120.16(13) . . ?
C50 C51 H51 119.5 . . ?
C52 C51 C50 120.94(13) . . ?
C52 C51 H51 119.5 . . ?
C51 C52 H52 119.8 . . ?
C51 C52 C53 120.34(12) . . ?
C53 C52 H52 119.8 . . ?
C52 C53 H53 119.4 . . ?
C52 C53 C54 121.22(12) . . ?
C54 C53 H53 119.4 . . ?
C49 C54 C58A 121.73(12) . . ?
C49 C54 C58B 116.0(8) . . ?
C53 C54 C49 117.10(12) . . ?
C53 C54 C58A 121.16(12) . . ?
C53 C54 C58B 123.7(8) . . ?
C50 C55 H55 108.6 . . ?
C50 C55 C57 110.51(16) . . ?
C56 C55 C50 112.22(14) . . ?
C56 C55 H55 108.6 . . ?
C56 C55 C57 108.35(16) . . ?
C57 C55 H55 108.6 . . ?
C55 C56 H56A 109.5 . . ?
C55 C56 H56B 109.5 . . ?
C55 C56 H56C 109.5 . . ?
H56A C56 H56B 109.5 . . ?
H56A C56 H56C 109.5 . . ?
H56B C56 H56C 109.5 . . ?
C55 C57 H57A 109.5 . . ?
C55 C57 H57B 109.5 . . ?
C55 C57 H57C 109.5 . . ?
H57A C57 H57B 109.5 . . ?
H57A C57 H57C 109.5 . . ?
H57B C57 H57C 109.5 . . ?
C54 C58A H58A 107.2 . . ?
C59A C58A C54 113.89(13) . . ?
C59A C58A H58A 107.2 . . ?
C59A C58A C60A 110.55(14) . . ?
C60A C58A C54 110.53(13) . . ?
C60A C58A H58A 107.2 . . ?
C54 C58B H58B 108.7 . . ?
C59B C58B C54 100.5(12) . . ?
C59B C58B H58B 108.7 . . ?
C60B C58B C54 114.9(12) . . ?
C60B C58B H58B 108.7 . . ?
C60B C58B C59B 115.0(13) . . ?
C58A C59A H59A 109.5 . . ?
C58A C59A H59B 109.5 . . ?
C58A C59A H59C 109.5 . . ?
H59A C59A H59B 109.5 . . ?
H59A C59A H59C 109.5 . . ?
H59B C59A H59C 109.5 . . ?
C58B C59B H59D 109.5 . . ?
C58B C59B H59E 109.5 . . ?
C58B C59B H59F 109.5 . . ?
H59D C59B H59E 109.5 . . ?
H59D C59B H59F 109.5 . . ?
H59E C59B H59F 109.5 . . ?
C58A C60A H60A 109.5 . . ?
C58A C60A H60B 109.5 . . ?
C58A C60A H60C 109.5 . . ?
H60A C60A H60B 109.5 . . ?
H60A C60A H60C 109.5 . . ?
H60B C60A H60C 109.5 . . ?
C58B C60B H60D 109.5 . . ?
C58B C60B H60E 109.5 . . ?
C58B C60B H60F 109.5 . . ?
H60D C60B H60E 109.5 . . ?
H60D C60B H60F 109.5 . . ?
H60E C60B H60F 109.5 . . ?

loop_
_geom_bond_atom_site_label_1
_geom_bond_atom_site_label_2
_geom_bond_distance
_geom_bond_site_symmetry_2
_geom_bond_publ_flag
O1 C7 1.2140(15) . ?
O2 C8 1.2160(15) . ?
N1 C2 1.3756(14) . ?
N1 C5 1.3904(14) . ?
N1 C13 1.4386(14) . ?
N2 C2 1.3825(14) . ?
N2 C4 1.3924(15) . ?
N2 C25 1.4453(14) . ?
N3 C10 1.3752(15) . ?
N3 C11 1.3927(16) . ?
N3 C37 1.4401(15) . ?
N4 C10 1.3824(15) . ?
N4 C12 1.3960(16) . ?
N4 C49 1.4375(15) . ?
C2 C6 1.3822(15) . ?
C4 H4 0.9500 . ?
C4 C5 1.3330(17) . ?
C5 H5 0.9500 . ?
C6 C7 1.4859(15) . ?
C6 C8 1.4747(15) . ?
C7 C9 1.4866(15) . ?
C8 C9 1.4803(15) . ?
C9 C10 1.3828(16) . ?
C11 H11 0.9500 . ?
C11 C12 1.330(2) . ?
C12 H12 0.9500 . ?
C13 C14 1.3965(18) . ?
C13 C18 1.3971(18) . ?
C14 C15 1.3935(18) . ?
C14 C19 1.513(2) . ?
C15 H15 0.9500 . ?
C15 C16 1.378(2) . ?
C16 H16 0.9500 . ?
C16 C17 1.379(2) . ?
C17 H17 0.9500 . ?
C17 C18 1.3940(19) . ?
C18 C22 1.517(2) . ?
C19 H19 1.0000 . ?
C19 H19A 1.0000 . ?
C19 C20A 1.518(3) . ?
C19 C20B 1.560(6) . ?
C19 C21A 1.556(3) . ?
C19 C21B 1.504(6) . ?
C20A H20A 0.9800 . ?
C20A H20B 0.9800 . ?
C20A H20C 0.9800 . ?
C20B H20D 0.9800 . ?
C20B H20E 0.9800 . ?
C20B H20F 0.9800 . ?
C21A H21A 0.9800 . ?
C21A H21B 0.9800 . ?
C21A H21C 0.9800 . ?
C21B H21D 0.9800 . ?
C21B H21E 0.9800 . ?
C21B H21F 0.9800 . ?
C22 H22 1.0000 . ?
C22 C23 1.525(2) . ?
C22 C24 1.526(2) . ?
C23 H23A 0.9800 . ?
C23 H23B 0.9800 . ?
C23 H23C 0.9800 . ?
C24 H24A 0.9800 . ?
C24 H24B 0.9800 . ?
C24 H24C 0.9800 . ?
C25 C26 1.3966(18) . ?
C25 C30 1.3984(17) . ?
C26 C27 1.3944(18) . ?
C26 C31 1.5164(19) . ?
C27 H27 0.9500 . ?
C27 C28 1.379(2) . ?
C28 H28 0.9500 . ?
C28 C29 1.378(2) . ?
C29 H29 0.9500 . ?
C29 C30 1.3966(19) . ?
C30 C34 1.5173(19) . ?
C31 H31 1.0000 . ?
C31 C32 1.521(2) . ?
C31 C33 1.525(3) . ?
C32 H32A 0.9800 . ?
C32 H32B 0.9800 . ?
C32 H32C 0.9800 . ?
C33 H33A 0.9800 . ?
C33 H33B 0.9800 . ?
C33 H33C 0.9800 . ?
C34 H34 1.0000 . ?
C34 C35 1.526(2) . ?
C34 C36 1.536(2) . ?
C35 H35A 0.9800 . ?
C35 H35B 0.9800 . ?
C35 H35C 0.9800 . ?
C36 H36A 0.9800 . ?
C36 H36B 0.9800 . ?
C36 H36C 0.9800 . ?
C37 C38 1.3967(18) . ?
C37 C42 1.3938(19) . ?
C38 C39 1.3925(19) . ?
C38 C43 1.514(2) . ?
C39 H39 0.9500 . ?
C39 C40 1.375(2) . ?
C40 H40 0.9500 . ?
C40 C41 1.381(2) . ?
C41 H41 0.9500 . ?
C41 C42 1.3967(19) . ?
C42 C46 1.5174(19) . ?
C43 H43 1.0000 . ?
C43 C44 1.527(2) . ?
C43 C45 1.535(2) . ?
C44 H44A 0.9800 . ?
C44 H44B 0.9800 . ?
C44 H44C 0.9800 . ?
C45 H45A 0.9800 . ?
C45 H45B 0.9800 . ?
C45 H45C 0.9800 . ?
C46 H46 1.0000 . ?
C46 H46A 1.0000 . ?
C46 C47A 1.539(5) . ?
C46 C47B 1.481(7) . ?
C46 C48A 1.575(5) . ?
C46 C48B 1.493(6) . ?
C47A H47A 0.9800 . ?
C47A H47B 0.9800 . ?
C47A H47C 0.9800 . ?
C47B H47D 0.9800 . ?
C47B H47E 0.9800 . ?
C47B H47F 0.9800 . ?
C48A H48A 0.9800 . ?
C48A H48B 0.9800 . ?
C48A H48C 0.9800 . ?
C48B H48D 0.9800 . ?
C48B H48E 0.9800 . ?
C48B H48F 0.9800 . ?
C49 C50 1.3978(18) . ?
C49 C54 1.3969(17) . ?
C50 C51 1.3929(19) . ?
C50 C55 1.520(2) . ?
C51 H51 0.9500 . ?
C51 C52 1.378(2) . ?
C52 H52 0.9500 . ?
C52 C53 1.382(2) . ?
C53 H53 0.9500 . ?
C53 C54 1.3940(17) . ?
C54 C58A 1.5265(19) . ?
C54 C58B 1.522(10) . ?
C55 H55 1.0000 . ?
C55 C56 1.512(3) . ?
C55 C57 1.544(3) . ?
C56 H56A 0.9800 . ?
C56 H56B 0.9800 . ?
C56 H56C 0.9800 . ?
C57 H57A 0.9800 . ?
C57 H57B 0.9800 . ?
C57 H57C 0.9800 . ?
C58A H58A 1.0000 . ?
C58A C59A 1.523(2) . ?
C58A C60A 1.526(2) . ?
C58B H58B 1.0000 . ?
C58B C59B 1.513(8) . ?
C58B C60B 1.512(8) . ?
C59A H59A 0.9800 . ?
C59A H59B 0.9800 . ?
C59A H59C 0.9800 . ?
C59B H59D 0.9800 . ?
C59B H59E 0.9800 . ?
C59B H59F 0.9800 . ?
C60A H60A 0.9800 . ?
C60A H60B 0.9800 . ?
C60A H60C 0.9800 . ?
C60B H60D 0.9800 . ?
C60B H60E 0.9800 . ?
C60B H60F 0.9800 . ?

loop_
_geom_torsion_atom_site_label_1
_geom_torsion_atom_site_label_2
_geom_torsion_atom_site_label_3
_geom_torsion_atom_site_label_4
_geom_torsion
_geom_torsion_site_symmetry_1
_geom_torsion_site_symmetry_2
_geom_torsion_site_symmetry_3
_geom_torsion_site_symmetry_4
_geom_torsion_publ_flag
O1 C7 C9 C8 178.29(17) . . . . ?
O1 C7 C9 C10 1.8(3) . . . . ?
O2 C8 C9 C7 -177.95(16) . . . . ?
O2 C8 C9 C10 -1.3(3) . . . . ?
N1 C2 C6 C7 -9.7(2) . . . . ?
N1 C2 C6 C8 165.39(12) . . . . ?
N1 C13 C14 C15 -178.03(12) . . . . ?
N1 C13 C14 C19 1.87(18) . . . . ?
N1 C13 C18 C17 178.88(11) . . . . ?
N1 C13 C18 C22 -1.12(17) . . . . ?
N2 C2 C6 C7 172.36(12) . . . . ?
N2 C2 C6 C8 -12.6(2) . . . . ?
N2 C4 C5 N1 0.23(14) . . . . ?
N2 C25 C26 C27 -178.80(11) . . . . ?
N2 C25 C26 C31 0.27(18) . . . . ?
N2 C25 C30 C29 178.98(11) . . . . ?
N2 C25 C30 C34 -0.55(18) . . . . ?
N3 C11 C12 N4 0.59(18) . . . . ?
N3 C37 C38 C39 175.40(11) . . . . ?
N3 C37 C38 C43 -4.88(18) . . . . ?
N3 C37 C42 C41 -176.28(11) . . . . ?
N3 C37 C42 C46 5.07(18) . . . . ?
N4 C49 C50 C51 179.54(11) . . . . ?
N4 C49 C50 C55 0.53(19) . . . . ?
N4 C49 C54 C53 -179.20(10) . . . . ?
N4 C49 C54 C58A -0.12(17) . . . . ?
N4 C49 C54 C58B -18.4(7) . . . . ?
C2 N1 C5 C4 -0.88(14) . . . . ?
C2 N1 C13 C14 -89.71(14) . . . . ?
C2 N1 C13 C18 92.61(14) . . . . ?
C2 N2 C4 C5 0.49(13) . . . . ?
C2 N2 C25 C26 109.59(13) . . . . ?
C2 N2 C25 C30 -70.91(15) . . . . ?
C2 C6 C7 O1 -1.9(3) . . . . ?
C2 C6 C7 C9 177.34(14) . . . . ?
C2 C6 C8 O2 1.3(2) . . . . ?
C2 C6 C8 C9 -177.66(13) . . . . ?
C4 N2 C2 N1 -1.00(12) . . . . ?
C4 N2 C2 C6 177.34(11) . . . . ?
C4 N2 C25 C26 -85.92(14) . . . . ?
C4 N2 C25 C30 93.59(14) . . . . ?
C5 N1 C2 N2 1.15(12) . . . . ?
C5 N1 C2 C6 -177.17(11) . . . . ?
C5 N1 C13 C14 89.59(14) . . . . ?
C5 N1 C13 C18 -88.09(14) . . . . ?
C6 C7 C9 C8 -0.96(9) . . . . ?
C6 C7 C9 C10 -177.44(14) . . . . ?
C6 C8 C9 C7 0.97(9) . . . . ?
C6 C8 C9 C10 177.61(13) . . . . ?
C7 C6 C8 O2 177.96(16) . . . . ?
C7 C6 C8 C9 -0.97(9) . . . . ?
C7 C9 C10 N3 -10.5(2) . . . . ?
C7 C9 C10 N4 169.58(13) . . . . ?
C8 C6 C7 O1 -178.28(17) . . . . ?
C8 C6 C7 C9 0.97(9) . . . . ?
C8 C9 C10 N3 174.44(12) . . . . ?
C8 C9 C10 N4 -5.5(2) . . . . ?
C10 N3 C11 C12 -0.23(17) . . . . ?
C10 N3 C37 C38 97.17(15) . . . . ?
C10 N3 C37 C42 -85.06(16) . . . . ?
C10 N4 C12 C11 -0.75(17) . . . . ?
C10 N4 C49 C50 -75.61(16) . . . . ?
C10 N4 C49 C54 104.51(14) . . . . ?
C11 N3 C10 N4 -0.23(14) . . . . ?
C11 N3 C10 C9 179.81(13) . . . . ?
C11 N3 C37 C38 -94.00(16) . . . . ?
C11 N3 C37 C42 83.77(16) . . . . ?
C12 N4 C10 N3 0.59(14) . . . . ?
C12 N4 C10 C9 -179.44(12) . . . . ?
C12 N4 C49 C50 90.10(16) . . . . ?
C12 N4 C49 C54 -89.79(15) . . . . ?
C13 N1 C2 N2 -179.47(10) . . . . ?
C13 N1 C2 C6 2.21(19) . . . . ?
C13 N1 C5 C4 179.71(11) . . . . ?
C13 C14 C15 C16 -0.3(2) . . . . ?
C13 C14 C19 C20A -130.8(3) . . . . ?
C13 C14 C19 C20B -106.7(5) . . . . ?
C13 C14 C19 C21A 106.0(3) . . . . ?
C13 C14 C19 C21B 131.0(7) . . . . ?
C13 C18 C22 C23 -109.60(16) . . . . ?
C13 C18 C22 C24 126.20(14) . . . . ?
C14 C13 C18 C17 1.31(18) . . . . ?
C14 C13 C18 C22 -178.69(12) . . . . ?
C14 C15 C16 C17 0.1(2) . . . . ?
C15 C14 C19 C20A 49.1(3) . . . . ?
C15 C14 C19 C20B 73.1(5) . . . . ?
C15 C14 C19 C21A -74.1(3) . . . . ?
C15 C14 C19 C21B -49.1(7) . . . . ?
C15 C16 C17 C18 0.8(2) . . . . ?
C16 C17 C18 C13 -1.47(19) . . . . ?
C16 C17 C18 C22 178.53(13) . . . . ?
C17 C18 C22 C23 70.40(18) . . . . ?
C17 C18 C22 C24 -53.81(19) . . . . ?
C18 C13 C14 C15 -0.46(19) . . . . ?
C18 C13 C14 C19 179.43(12) . . . . ?
C19 C14 C15 C16 179.83(14) . . . . ?
C25 N2 C2 N1 165.27(10) . . . . ?
C25 N2 C2 C6 -16.39(18) . . . . ?
C25 N2 C4 C5 -166.20(11) . . . . ?
C25 C26 C27 C28 -0.7(2) . . . . ?
C25 C26 C31 C32 123.28(15) . . . . ?
C25 C26 C31 C33 -114.04(16) . . . . ?
C25 C30 C34 C35 113.27(14) . . . . ?
C25 C30 C34 C36 -122.75(14) . . . . ?
C26 C25 C30 C29 -1.53(18) . . . . ?
C26 C25 C30 C34 178.94(12) . . . . ?
C26 C27 C28 C29 -0.4(2) . . . . ?
C27 C26 C31 C32 -57.66(18) . . . . ?
C27 C26 C31 C33 65.01(18) . . . . ?
C27 C28 C29 C30 0.6(2) . . . . ?
C28 C29 C30 C25 0.3(2) . . . . ?
C28 C29 C30 C34 179.88(13) . . . . ?
C29 C30 C34 C35 -66.25(16) . . . . ?
C29 C30 C34 C36 57.73(18) . . . . ?
C30 C25 C26 C27 1.71(18) . . . . ?
C30 C25 C26 C31 -179.21(12) . . . . ?
C31 C26 C27 C28 -179.79(13) . . . . ?
C37 N3 C10 N4 169.75(12) . . . . ?
C37 N3 C10 C9 -10.2(2) . . . . ?
C37 N3 C11 C12 -170.81(13) . . . . ?
C37 C38 C39 C40 1.2(2) . . . . ?
C37 C38 C43 C44 -138.03(14) . . . . ?
C37 C38 C43 C45 98.49(16) . . . . ?
C37 C42 C46 C47A 105.3(3) . . . . ?
C37 C42 C46 C47B 126.9(5) . . . . ?
C37 C42 C46 C48A -133.4(5) . . . . ?
C37 C42 C46 C48B -103.7(5) . . . . ?
C38 C37 C42 C41 1.38(19) . . . . ?
C38 C37 C42 C46 -177.28(12) . . . . ?
C38 C39 C40 C41 0.7(2) . . . . ?
C39 C38 C43 C44 41.68(19) . . . . ?
C39 C38 C43 C45 -81.81(18) . . . . ?
C39 C40 C41 C42 -1.6(2) . . . . ?
C40 C41 C42 C37 0.6(2) . . . . ?
C40 C41 C42 C46 179.24(13) . . . . ?
C41 C42 C46 C47A -73.3(3) . . . . ?
C41 C42 C46 C47B -51.7(5) . . . . ?
C41 C42 C46 C48A 48.0(5) . . . . ?
C41 C42 C46 C48B 77.7(5) . . . . ?
C42 C37 C38 C39 -2.25(18) . . . . ?
C42 C37 C38 C43 177.47(12) . . . . ?
C43 C38 C39 C40 -178.52(13) . . . . ?
C49 N4 C10 N3 167.93(11) . . . . ?
C49 N4 C10 C9 -12.1(2) . . . . ?
C49 N4 C12 C11 -168.50(13) . . . . ?
C49 C50 C51 C52 -0.3(2) . . . . ?
C49 C50 C55 C56 113.05(16) . . . . ?
C49 C50 C55 C57 -125.90(17) . . . . ?
C49 C54 C58A C59A 150.87(13) . . . . ?
C49 C54 C58A C60A -83.97(18) . . . . ?
C49 C54 C58B C59B 103.4(12) . . . . ?
C49 C54 C58B C60B -132.6(12) . . . . ?
C50 C49 C54 C53 0.92(17) . . . . ?
C50 C49 C54 C58A -179.99(12) . . . . ?
C50 C49 C54 C58B 161.7(7) . . . . ?
C50 C51 C52 C53 0.8(2) . . . . ?
C51 C50 C55 C56 -65.94(19) . . . . ?
C51 C50 C55 C57 55.1(2) . . . . ?
C51 C52 C53 C54 -0.5(2) . . . . ?
C52 C53 C54 C49 -0.39(18) . . . . ?
C52 C53 C54 C58A -179.48(12) . . . . ?
C52 C53 C54 C58B -159.6(8) . . . . ?
C53 C54 C58A C59A -30.08(19) . . . . ?
C53 C54 C58A C60A 95.07(17) . . . . ?
C53 C54 C58B C59B -97.2(12) . . . . ?
C53 C54 C58B C60B 26.8(17) . . . . ?
C54 C49 C50 C51 -0.58(19) . . . . ?
C54 C49 C50 C55 -179.59(13) . . . . ?
C55 C50 C51 C52 178.73(14) . . . . ?

loop_
_exptl_oxdiff_crystal_face_indexfrac_h
_exptl_oxdiff_crystal_face_indexfrac_k
_exptl_oxdiff_crystal_face_indexfrac_l
_exptl_oxdiff_crystal_face_x
_exptl_oxdiff_crystal_face_y
_exptl_oxdiff_crystal_face_z
1.0001 -0.0002 0.0008 0.0708 0.0062 0.0100
-1.0001 0.0002 -0.0008 -0.0708 -0.0062 -0.0100
-0.0000 1.0002 0.0004 0.0065 -0.1186 0.0267
-0.0009 -2.0002 -1.0006 -0.0265 0.2450 -0.0150
-0.0018 -0.9997 -2.0001 -0.0334 0.1343 0.0501
-0.0009 0.0003 -0.9999 -0.0134 0.0079 0.0384
0.0009 -0.0003 0.9999 0.0134 -0.0079 -0.0384
0.0018 0.9997 2.0001 0.0334 -0.1343 -0.0501
-0.9982 -1.0005 1.9985 -0.0505 0.0966 -0.1135
0.9992 0.0000 -0.9990 0.0574 0.0141 0.0484
1.0019 -0.0008 2.0006 0.0977 -0.0096 -0.0668
2.0002 -1.0007 0.0013 0.1351 0.1309 -0.0067
0.0019 -1.0008 1.9994 0.0204 0.1028 -0.1035
